data_1515420
loop_
_publ_author_name
'Laskowski, Carl A.'
'Hillhouse, Gregory L.'

_publ_section_title
;
 Synthesis and carbene-transfer reactivity of dimeric nickel carbene
 cations supported by N-heterocyclic carbene ligands
;
_journal_issue 2
_journal_name_full 'Chemical Science'
_journal_page_first 321
_journal_paper_doi 10.1039/c0sc00464b
_journal_volume 2
_journal_year 2011
_chemical_formula_sum 'C74 H69 B F24 N5 Ni'
_chemical_formula_weight 1553.86
_chemical_name_systematic
;
?
;
_space_group_IT_number 14
_symmetry_cell_setting monoclinic
_symmetry_space_group_name_Hall '-P 2ybc'
_symmetry_space_group_name_H-M 'P 1 21/c 1'
_atom_sites_solution_hydrogens geom
_atom_sites_solution_primary direct
_atom_sites_solution_secondary difmap
_audit_creation_method SHELXL-97
_cell_angle_alpha 90.00
_cell_angle_beta 95.837(2)
_cell_angle_gamma 90.00
_cell_formula_units_Z 4
_cell_length_a 20.610(3)
_cell_length_b 12.8020(15)
_cell_length_c 30.984(4)
_cell_measurement_temperature 100(2)
_cell_volume 8132.7(18)
_computing_structure_refinement 'SHELXL-97 (Sheldrick, 1997)'
_computing_structure_solution 'SHELXS-97 (Sheldrick, 1990)'
_diffrn_ambient_temperature 100(2)
_diffrn_measured_fraction_theta_full 1.000
_diffrn_measured_fraction_theta_max 1.000
_diffrn_radiation_monochromator graphite
_diffrn_radiation_source 'fine-focus sealed tube'
_diffrn_radiation_type MoK\a
_diffrn_radiation_wavelength 0.71073
_diffrn_reflns_av_R_equivalents 0.1713
_diffrn_reflns_av_sigmaI/netI 0.0975
_diffrn_reflns_limit_h_max 24
_diffrn_reflns_limit_h_min -24
_diffrn_reflns_limit_k_max 15
_diffrn_reflns_limit_k_min -15
_diffrn_reflns_limit_l_max 36
_diffrn_reflns_limit_l_min -36
_diffrn_reflns_number 77481
_diffrn_reflns_theta_full 25.00
_diffrn_reflns_theta_max 25.00
_diffrn_reflns_theta_min 1.72
_exptl_absorpt_coefficient_mu 0.335
_exptl_absorpt_correction_T_max 0.9361
_exptl_absorpt_correction_T_min 0.8244
_exptl_absorpt_correction_type psi-scan
_exptl_absorpt_process_details 'Norton et. al.'
_exptl_crystal_colour yellow
_exptl_crystal_density_diffrn 1.269
_exptl_crystal_density_method 'not measured'
_exptl_crystal_description block
_exptl_crystal_F_000 3188
_exptl_crystal_size_max 0.60
_exptl_crystal_size_mid 0.20
_exptl_crystal_size_min 0.20
_refine_diff_density_max 0.604
_refine_diff_density_min -0.556
_refine_diff_density_rms 0.066
_refine_ls_extinction_method none
_refine_ls_goodness_of_fit_ref 0.999
_refine_ls_hydrogen_treatment constr
_refine_ls_matrix_type full
_refine_ls_number_parameters 981
_refine_ls_number_reflns 14312
_refine_ls_number_restraints 0
_refine_ls_restrained_S_all 0.999
_refine_ls_R_factor_all 0.0792
_refine_ls_R_factor_gt 0.0555
_refine_ls_shift/su_max 0.002
_refine_ls_shift/su_mean 0.000
_refine_ls_structure_factor_coef Fsqd
_refine_ls_weighting_details 'calc w=1/[\s^2^(Fo^2^)+(0.0666P)^2^+0.0000P] where P=(Fo^2^+2Fc^2^)/3'
_refine_ls_weighting_scheme calc
_refine_ls_wR_factor_gt 0.1402
_refine_ls_wR_factor_ref 0.1491
_reflns_number_gt 10220
_reflns_number_total 14312
_reflns_threshold_expression >2sigma(I)
_cod_data_source_file c0sc00464b.txt
_cod_data_source_block 9
_cod_depositor_comments
;
The following automatic conversions were performed:

'_symmetry_cell_setting' value 'Monoclinic' changed to 'monoclinic'
according to
/usr/data/users/saulius/automatic-downloads/retrospective/RSC/lib/dictionaries/cif_core.dic
dictionary named 'cif_core.dic' version 2.4.2 from 2011-04-26.

Automatic conversion script
Id: cif_fix_values 2281 2013-09-26 08:29:07Z andrius 
;
_cod_original_cell_volume 8132.8(17)
_cod_original_sg_symbol_H-M P2(1)/c
_cod_database_code 1515420

loop_
_symmetry_equiv_pos_as_xyz
'x, y, z'
'-x, y+1/2, -z+1/2'
'-x, -y, -z'
'x, -y-1/2, z-1/2'

loop_
_atom_site_label
_atom_site_type_symbol
_atom_site_fract_x
_atom_site_fract_y
_atom_site_fract_z
_atom_site_U_iso_or_equiv
_atom_site_adp_type
_atom_site_occupancy
_atom_site_symmetry_multiplicity
_atom_site_calc_flag
_atom_site_refinement_flags
Ni1 Ni 0.257199(18) 0.26372(3) 0.840613(11) 0.02287(12) Uani 1 1 d .
C1 C 0.20632(13) 0.1316(2) 0.84048(8) 0.0215(6) Uani 1 1 d .
C2 C 0.14866(15) -0.0054(2) 0.86399(9) 0.0288(7) Uani 1 1 d .
H2A H 0.1221 -0.0454 0.8811 0.035 Uiso 1 1 calc R
C3 C 0.17501(15) -0.0372(2) 0.82829(9) 0.0299(7) Uani 1 1 d .
H3A H 0.1706 -0.1043 0.8152 0.036 Uiso 1 1 calc R
C14 C 0.10780(17) 0.2518(2) 0.97802(10) 0.0353(8) Uani 1 1 d .
H14A H 0.0934 0.2844 1.0029 0.042 Uiso 1 1 calc R
C15 C 0.06610(16) 0.2456(2) 0.94028(10) 0.0332(8) Uani 1 1 d .
H15A H 0.0237 0.2753 0.9393 0.040 Uiso 1 1 calc R
C13 C 0.16974(16) 0.2114(2) 0.98007(10) 0.0322(7) Uani 1 1 d .
H13A H 0.1979 0.2177 1.0062 0.039 Uiso 1 1 calc R
C11 C 0.14861(14) 0.1555(2) 0.90703(9) 0.0232(6) Uani 1 1 d .
C12 C 0.19181(14) 0.1617(2) 0.94465(9) 0.0260(7) Uani 1 1 d .
C121 C 0.26000(15) 0.1144(2) 0.94722(9) 0.0309(7) Uani 1 1 d .
H12A H 0.2711 0.1037 0.9169 0.037 Uiso 1 1 calc R
C42 C 0.28317(15) 0.2813(2) 0.78328(10) 0.0268(7) Uani 1 1 d .
C41 C 0.21231(14) 0.3658(2) 0.87193(9) 0.0277(7) Uani 1 1 d .
N41 N 0.19457(12) 0.43619(19) 0.89120(8) 0.0292(6) Uani 1 1 d .
N42 N 0.30592(12) 0.30202(19) 0.75198(8) 0.0289(6) Uani 1 1 d .
C52 C 0.33816(16) 0.3398(3) 0.71495(10) 0.0362(8) Uani 1 1 d .
C44 C 0.17917(16) 0.5286(2) 0.91597(10) 0.0329(8) Uani 1 1 d .
N2 N 0.20964(12) 0.04621(17) 0.81426(7) 0.0241(5) Uani 1 1 d .
N1 N 0.16790(11) 0.09653(17) 0.87075(7) 0.0226(5) Uani 1 1 d .
C16 C 0.08552(14) 0.1963(2) 0.90387(10) 0.0271(7) Uani 1 1 d .
C122 C 0.31192(16) 0.1858(3) 0.97011(11) 0.0460(9) Uani 1 1 d .
H12B H 0.3083 0.2556 0.9571 0.069 Uiso 1 1 calc R
H12C H 0.3553 0.1572 0.9670 0.069 Uiso 1 1 calc R
H12D H 0.3055 0.1906 1.0010 0.069 Uiso 1 1 calc R
C123 C 0.26105(18) 0.0070(3) 0.96931(13) 0.0529(10) Uani 1 1 d .
H12E H 0.3045 -0.0239 0.9693 0.079 Uiso 1 1 calc R
H12F H 0.2288 -0.0387 0.9535 0.079 Uiso 1 1 calc R
H12G H 0.2505 0.0151 0.9993 0.079 Uiso 1 1 calc R
C23 C 0.34464(18) -0.0015(2) 0.74651(10) 0.0402(8) Uani 1 1 d .
H23A H 0.3903 -0.0139 0.7495 0.048 Uiso 1 1 calc R
C26 C 0.21048(17) 0.0400(2) 0.73546(9) 0.0339(8) Uani 1 1 d .
C25 C 0.2448(2) 0.0182(2) 0.70021(10) 0.0412(9) Uani 1 1 d .
H25A H 0.2225 0.0180 0.6718 0.049 Uiso 1 1 calc R
C21 C 0.24550(15) 0.0369(2) 0.77663(9) 0.0270(7) Uani 1 1 d .
C24 C 0.3101(2) -0.0027(2) 0.70564(11) 0.0440(9) Uani 1 1 d .
H24A H 0.3323 -0.0184 0.6810 0.053 Uiso 1 1 calc R
C22 C 0.31262(16) 0.0179(2) 0.78338(9) 0.0305(7) Uani 1 1 d .
C43 C 0.34035(16) 0.3056(2) 0.86783(10) 0.0312(7) Uani 1 1 d .
N43 N 0.39041(12) 0.3367(2) 0.88348(8) 0.0338(6) Uani 1 1 d .
C48 C 0.45129(15) 0.3834(3) 0.90233(11) 0.0436(9) Uani 1 1 d .
C49 C 0.45039(18) 0.3841(3) 0.95147(11) 0.0554(10) Uani 1 1 d .
H49A H 0.4468 0.3123 0.9619 0.083 Uiso 1 1 calc R
H49B H 0.4130 0.4249 0.9591 0.083 Uiso 1 1 calc R
H49C H 0.4908 0.4156 0.9650 0.083 Uiso 1 1 calc R
C45 C 0.10585(17) 0.5340(3) 0.91601(13) 0.0536(10) Uani 1 1 d .
H45A H 0.0902 0.4704 0.9292 0.080 Uiso 1 1 calc R
H45B H 0.0855 0.5400 0.8861 0.080 Uiso 1 1 calc R
H45C H 0.0943 0.5950 0.9327 0.080 Uiso 1 1 calc R
B1 B 0.25956(15) 0.7722(2) 0.09634(10) 0.0215(7) Uani 1 1 d .
C65 C 0.27007(13) 0.4655(2) 0.08073(8) 0.0210(6) Uani 1 1 d .
C63 C 0.15754(13) 0.5107(2) 0.07732(8) 0.0212(6) Uani 1 1 d .
C62 C 0.17404(13) 0.6148(2) 0.08358(8) 0.0221(6) Uani 1 1 d .
H62A H 0.1402 0.6647 0.0850 0.027 Uiso 1 1 calc R
C61 C 0.23921(13) 0.6491(2) 0.08793(8) 0.0200(6) Uani 1 1 d .
C66 C 0.28635(13) 0.5705(2) 0.08698(8) 0.0212(6) Uani 1 1 d .
H66A H 0.3311 0.5895 0.0907 0.025 Uiso 1 1 calc R
C64 C 0.20514(14) 0.4345(2) 0.07572(8) 0.0217(6) Uani 1 1 d .
H64A H 0.1936 0.3632 0.0713 0.026 Uiso 1 1 calc R
C72 C 0.33620(14) 0.7546(2) 0.03174(9) 0.0238(6) Uani 1 1 d .
H72A H 0.3116 0.6948 0.0221 0.029 Uiso 1 1 calc R
C71 C 0.32104(13) 0.8054(2) 0.06920(9) 0.0215(6) Uani 1 1 d .
C75 C 0.40811(14) 0.9290(2) 0.05720(9) 0.0269(7) Uani 1 1 d .
C74 C 0.42252(14) 0.8750(2) 0.02034(10) 0.0303(7) Uani 1 1 d .
H74A H 0.4567 0.8975 0.0042 0.036 Uiso 1 1 calc R
C73 C 0.38571(14) 0.7879(2) 0.00793(9) 0.0274(7) Uani 1 1 d .
C76 C 0.35826(13) 0.8952(2) 0.08058(9) 0.0241(6) Uani 1 1 d .
H76A H 0.3488 0.9343 0.1053 0.029 Uiso 1 1 calc R
C83 C 0.13969(13) 1.0137(2) 0.07838(9) 0.0229(6) Uani 1 1 d .
C81 C 0.20108(13) 0.8512(2) 0.07711(9) 0.0203(6) Uani 1 1 d .
C82 C 0.18665(13) 0.9441(2) 0.09715(9) 0.0216(6) Uani 1 1 d .
H82A H 0.2094 0.9610 0.1245 0.026 Uiso 1 1 calc R
C85 C 0.11949(13) 0.9002(2) 0.01803(9) 0.0215(6) Uani 1 1 d .
C84 C 0.10524(13) 0.9925(2) 0.03830(9) 0.0228(6) Uani 1 1 d .
H84A H 0.0733 1.0394 0.0254 0.027 Uiso 1 1 calc R
C651 C 0.32403(15) 0.3888(2) 0.07772(10) 0.0282(7) Uani 1 1 d .
F652 F 0.30437(9) 0.28985(13) 0.07814(7) 0.0468(5) Uani 1 1 d .
F651 F 0.35330(10) 0.40049(15) 0.04148(6) 0.0513(5) Uani 1 1 d .
F632 F 0.07534(8) 0.38200(13) 0.07879(6) 0.0451(5) Uani 1 1 d .
F631 F 0.06328(10) 0.49467(18) 0.02862(7) 0.0615(6) Uani 1 1 d .
C631 C 0.08712(14) 0.4814(2) 0.07004(10) 0.0294(7) Uani 1 1 d .
C751 C 0.44541(15) 1.0260(2) 0.06998(10) 0.0342(8) Uani 1 1 d .
F751 F 0.42845(11) 1.10645(14) 0.04422(8) 0.0682(7) Uani 1 1 d .
C831 C 0.12679(15) 1.1127(2) 0.10169(10) 0.0315(7) Uani 1 1 d .
F832 F 0.07057(9) 1.15785(14) 0.08764(7) 0.0540(6) Uani 1 1 d .
F831 F 0.17362(9) 1.18470(13) 0.09751(6) 0.0452(5) Uani 1 1 d .
C851 C 0.08221(14) 0.8712(2) -0.02419(9) 0.0281(7) Uani 1 1 d .
F852 F 0.05524(9) 0.95362(13) -0.04586(5) 0.0382(5) Uani 1 1 d .
F851 F 0.11965(9) 0.82392(14) -0.05157(5) 0.0386(4) Uani 1 1 d .
F853 F 0.03337(9) 0.80439(15) -0.01917(6) 0.0467(5) Uani 1 1 d .
F833 F 0.12622(9) 1.09766(13) 0.14452(6) 0.0419(5) Uani 1 1 d .
F633 F 0.04939(9) 0.53922(14) 0.09288(7) 0.0543(6) Uani 1 1 d .
F653 F 0.37161(9) 0.39884(14) 0.11036(6) 0.0451(5) Uani 1 1 d .
C91 C 0.27715(13) 0.78270(19) 0.14885(9) 0.0204(6) Uani 1 1 d .
C92 C 0.22788(14) 0.7919(2) 0.17663(9) 0.0251(7) Uani 1 1 d .
H92A H 0.1838 0.7951 0.1644 0.030 Uiso 1 1 calc R
C93 C 0.24132(15) 0.7966(2) 0.22143(10) 0.0291(7) Uani 1 1 d .
C96 C 0.34076(14) 0.7754(2) 0.16923(9) 0.0227(6) Uani 1 1 d .
H96A H 0.3758 0.7684 0.1518 0.027 Uiso 1 1 calc R
C221 C 0.34967(15) 0.0157(2) 0.82817(10) 0.0345(8) Uani 1 1 d .
H22A H 0.3240 0.0577 0.8477 0.041 Uiso 1 1 calc R
C223 C 0.3551(2) -0.0951(3) 0.84666(13) 0.0608(11) Uani 1 1 d .
H22B H 0.3113 -0.1252 0.8467 0.091 Uiso 1 1 calc R
H22C H 0.3763 -0.0928 0.8764 0.091 Uiso 1 1 calc R
H22D H 0.3810 -0.1383 0.8287 0.091 Uiso 1 1 calc R
C222 C 0.41699(17) 0.0664(3) 0.82916(12) 0.0481(9) Uani 1 1 d .
H22E H 0.4128 0.1351 0.8152 0.072 Uiso 1 1 calc R
H22F H 0.4455 0.0220 0.8135 0.072 Uiso 1 1 calc R
H22G H 0.4358 0.0745 0.8593 0.072 Uiso 1 1 calc R
C261 C 0.13886(17) 0.0675(3) 0.72928(11) 0.0445(9) Uani 1 1 d .
H26A H 0.1224 0.0712 0.7585 0.053 Uiso 1 1 calc R
C263 C 0.0986(3) -0.0116(5) 0.7026(2) 0.136(3) Uani 1 1 d .
H26B H 0.1082 -0.0817 0.7142 0.204 Uiso 1 1 calc R
H26C H 0.1091 -0.0084 0.6724 0.204 Uiso 1 1 calc R
H26D H 0.0522 0.0038 0.7036 0.204 Uiso 1 1 calc R
C262 C 0.1293(2) 0.1725(4) 0.7081(3) 0.155(3) Uani 1 1 d .
H26E H 0.1471 0.2269 0.7282 0.233 Uiso 1 1 calc R
H26F H 0.0827 0.1849 0.7004 0.233 Uiso 1 1 calc R
H26G H 0.1520 0.1744 0.6818 0.233 Uiso 1 1 calc R
C161 C 0.04010(14) 0.1894(2) 0.86202(10) 0.0314(7) Uani 1 1 d .
H16A H 0.0582 0.1353 0.8433 0.038 Uiso 1 1 calc R
C162 C 0.0381(2) 0.2925(3) 0.83734(12) 0.0653(12) Uani 1 1 d .
H16B H 0.0823 0.3113 0.8312 0.098 Uiso 1 1 calc R
H16C H 0.0207 0.3473 0.8550 0.098 Uiso 1 1 calc R
H16D H 0.0101 0.2851 0.8100 0.098 Uiso 1 1 calc R
C163 C -0.02811(19) 0.1550(4) 0.87019(14) 0.0886(17) Uani 1 1 d .
H16E H -0.0255 0.0900 0.8870 0.133 Uiso 1 1 calc R
H16F H -0.0543 0.1434 0.8424 0.133 Uiso 1 1 calc R
H16G H -0.0486 0.2095 0.8865 0.133 Uiso 1 1 calc R
C46 C 0.2123(2) 0.5148(3) 0.96170(11) 0.0526(10) Uani 1 1 d .
H46A H 0.1961 0.4509 0.9744 0.079 Uiso 1 1 calc R
H46B H 0.2024 0.5750 0.9795 0.079 Uiso 1 1 calc R
H46C H 0.2595 0.5096 0.9608 0.079 Uiso 1 1 calc R
C51 C 0.50651(18) 0.3146(4) 0.88918(15) 0.0771(15) Uani 1 1 d .
H51A H 0.5001 0.2428 0.8987 0.116 Uiso 1 1 calc R
H51B H 0.5483 0.3410 0.9028 0.116 Uiso 1 1 calc R
H51C H 0.5066 0.3160 0.8576 0.116 Uiso 1 1 calc R
C50 C 0.4539(2) 0.4934(3) 0.88459(13) 0.0645(12) Uani 1 1 d .
H50A H 0.4150 0.5320 0.8911 0.097 Uiso 1 1 calc R
H50B H 0.4555 0.4906 0.8531 0.097 Uiso 1 1 calc R
H50C H 0.4930 0.5288 0.8981 0.097 Uiso 1 1 calc R
C54 C 0.3903(2) 0.2640(3) 0.70650(16) 0.0775(14) Uani 1 1 d .
H54A H 0.4224 0.2597 0.7321 0.116 Uiso 1 1 calc R
H54B H 0.4120 0.2875 0.6815 0.116 Uiso 1 1 calc R
H54C H 0.3709 0.1950 0.7004 0.116 Uiso 1 1 calc R
C95 C 0.35463(14) 0.7782(2) 0.21434(10) 0.0268(7) Uani 1 1 d .
C94 C 0.30501(15) 0.7893(2) 0.24061(9) 0.0297(7) Uani 1 1 d .
H94A H 0.3142 0.7919 0.2713 0.036 Uiso 1 1 calc R
C931 C 0.18759(19) 0.8144(3) 0.24887(11) 0.0492(10) Uani 1 1 d .
F931 F 0.19882(11) 0.77935(17) 0.28862(6) 0.0597(6) Uani 1 1 d .
F932 F 0.1757(2) 0.9132(3) 0.25403(13) 0.164(2) Uani 1 1 d .
F933 F 0.13298(13) 0.7735(5) 0.23448(9) 0.185(3) Uani 1 1 d .
C951 C 0.42392(16) 0.7716(3) 0.23280(11) 0.0383(8) Uani 1 1 d .
F952 F 0.46137(9) 0.84418(16) 0.21778(7) 0.0608(6) Uani 1 1 d .
F951 F 0.45195(9) 0.68176(17) 0.22319(8) 0.0673(7) Uani 1 1 d .
F753 F 0.50977(9) 1.01388(15) 0.06747(6) 0.0460(5) Uani 1 1 d .
F752 F 0.44031(11) 1.05533(15) 0.11090(7) 0.0606(6) Uani 1 1 d .
C731 C 0.39845(17) 0.7285(3) -0.03187(11) 0.0396(8) Uani 1 1 d .
F731 F 0.39766(12) 0.62585(14) -0.02577(7) 0.0606(6) Uani 1 1 d .
F733 F 0.35248(13) 0.74568(19) -0.06476(7) 0.0751(7) Uani 1 1 d .
F732 F 0.45469(12) 0.74969(18) -0.04636(8) 0.0843(9) Uani 1 1 d .
C86 C 0.16624(13) 0.8321(2) 0.03676(9) 0.0220(6) Uani 1 1 d .
H86A H 0.1750 0.7699 0.0216 0.026 Uiso 1 1 calc R
C47 C 0.20693(19) 0.6222(2) 0.89420(12) 0.0516(10) Uani 1 1 d .
H47A H 0.2543 0.6142 0.8946 0.077 Uiso 1 1 calc R
H47B H 0.1972 0.6859 0.9098 0.077 Uiso 1 1 calc R
H47C H 0.1872 0.6269 0.8641 0.077 Uiso 1 1 calc R
F953 F 0.43149(11) 0.7791(3) 0.27563(7) 0.0992(10) Uani 1 1 d .
C53 C 0.2876(4) 0.3121(13) 0.6735(2) 0.052(4) Uani 0.55(3) 1 d P
C55 C 0.3477(12) 0.4495(6) 0.7168(4) 0.051(6) Uani 0.47(3) 1 d P
C57 C 0.2925(6) 0.398(3) 0.6858(6) 0.104(13) Uani 0.45(3) 1 d P
C58 C 0.3887(10) 0.4321(9) 0.7370(7) 0.072(6) Uani 0.53(3) 1 d P

loop_
_atom_site_aniso_label
_atom_site_aniso_U_11
_atom_site_aniso_U_22
_atom_site_aniso_U_33
_atom_site_aniso_U_23
_atom_site_aniso_U_13
_atom_site_aniso_U_12
Ni1 0.0209(2) 0.0249(2) 0.0230(2) -0.00241(15) 0.00321(16) -0.00029(16)
C1 0.0177(15) 0.0258(15) 0.0203(14) 0.0002(12) -0.0013(12) 0.0040(12)
C2 0.0311(18) 0.0255(16) 0.0300(17) -0.0002(13) 0.0049(14) -0.0042(13)
C3 0.0384(19) 0.0231(16) 0.0287(17) -0.0038(13) 0.0058(15) -0.0051(14)
C14 0.050(2) 0.0298(18) 0.0291(18) -0.0046(14) 0.0167(16) -0.0031(15)
C15 0.0343(19) 0.0287(17) 0.0396(19) 0.0023(14) 0.0190(16) 0.0023(14)
C13 0.041(2) 0.0326(18) 0.0235(16) 0.0010(13) 0.0065(14) -0.0042(15)
C11 0.0263(17) 0.0205(15) 0.0236(15) -0.0005(12) 0.0071(13) -0.0023(12)
C12 0.0311(17) 0.0262(16) 0.0213(15) 0.0021(12) 0.0053(13) -0.0047(13)
C121 0.0298(18) 0.0395(18) 0.0228(16) 0.0006(13) 0.0003(13) -0.0010(14)
C42 0.0262(17) 0.0288(16) 0.0249(16) -0.0003(13) -0.0006(14) -0.0007(13)
C41 0.0229(17) 0.0311(17) 0.0288(17) 0.0034(14) 0.0012(13) -0.0042(14)
N41 0.0286(15) 0.0293(14) 0.0305(14) -0.0027(12) 0.0069(12) 0.0002(12)
N42 0.0263(14) 0.0318(14) 0.0284(15) 0.0031(11) 0.0018(12) 0.0024(11)
C52 0.038(2) 0.043(2) 0.0295(17) 0.0123(15) 0.0135(15) 0.0068(16)
C44 0.0356(19) 0.0245(16) 0.0407(19) -0.0094(14) 0.0145(15) -0.0006(14)
N2 0.0305(15) 0.0216(12) 0.0204(12) -0.0032(10) 0.0035(11) -0.0014(11)
N1 0.0216(13) 0.0245(13) 0.0218(12) -0.0009(10) 0.0028(10) -0.0017(10)
C16 0.0244(17) 0.0244(16) 0.0333(17) 0.0055(13) 0.0066(14) -0.0028(13)
C122 0.034(2) 0.058(2) 0.045(2) -0.0022(18) -0.0035(17) -0.0066(18)
C123 0.040(2) 0.047(2) 0.071(3) 0.0156(19) 0.003(2) 0.0067(18)
C23 0.053(2) 0.0294(18) 0.042(2) 0.0025(15) 0.0234(18) 0.0110(16)
C26 0.051(2) 0.0273(17) 0.0241(16) -0.0017(13) 0.0047(15) -0.0084(15)
C25 0.069(3) 0.0333(19) 0.0211(17) -0.0022(14) 0.0053(17) -0.0106(18)
C21 0.0389(19) 0.0194(15) 0.0237(16) -0.0040(12) 0.0084(14) 0.0012(13)
C24 0.075(3) 0.0304(18) 0.0306(19) -0.0012(14) 0.0256(19) -0.0005(18)
C22 0.043(2) 0.0206(15) 0.0291(17) 0.0000(13) 0.0115(15) 0.0022(14)
C43 0.0291(19) 0.0331(17) 0.0324(18) -0.0005(14) 0.0078(15) 0.0088(15)
N43 0.0217(15) 0.0395(16) 0.0394(16) -0.0083(12) -0.0003(12) 0.0025(12)
C48 0.0210(18) 0.058(2) 0.052(2) -0.0187(18) 0.0004(16) -0.0006(16)
C49 0.044(2) 0.067(3) 0.052(2) -0.018(2) -0.0089(19) -0.006(2)
C45 0.042(2) 0.043(2) 0.080(3) -0.0155(19) 0.021(2) 0.0027(18)
B1 0.0176(17) 0.0207(17) 0.0265(18) 0.0006(14) 0.0032(14) -0.0013(14)
C65 0.0218(16) 0.0229(15) 0.0187(14) 0.0023(12) 0.0038(12) 0.0025(12)
C63 0.0197(15) 0.0231(15) 0.0210(15) 0.0023(12) 0.0033(12) -0.0022(12)
C62 0.0192(15) 0.0235(15) 0.0245(15) 0.0032(12) 0.0058(12) 0.0036(12)
C61 0.0191(15) 0.0231(15) 0.0181(14) 0.0013(11) 0.0027(12) -0.0017(12)
C66 0.0163(15) 0.0276(16) 0.0196(14) 0.0038(12) 0.0016(12) -0.0029(12)
C64 0.0271(17) 0.0203(15) 0.0181(14) -0.0012(11) 0.0046(12) -0.0019(12)
C72 0.0226(16) 0.0216(15) 0.0267(16) 0.0013(12) 0.0003(13) -0.0023(12)
C71 0.0169(15) 0.0224(15) 0.0245(15) 0.0039(12) -0.0009(12) 0.0007(12)
C75 0.0240(17) 0.0254(16) 0.0319(17) 0.0055(13) 0.0049(13) -0.0048(13)
C74 0.0248(17) 0.0334(17) 0.0343(17) 0.0067(14) 0.0100(14) -0.0048(14)
C73 0.0265(17) 0.0292(17) 0.0273(16) 0.0013(13) 0.0072(13) 0.0005(13)
C76 0.0231(16) 0.0231(15) 0.0261(16) 0.0019(12) 0.0033(13) 0.0022(13)
C83 0.0199(16) 0.0183(14) 0.0305(16) 0.0034(12) 0.0026(13) -0.0032(12)
C81 0.0154(14) 0.0217(15) 0.0248(15) 0.0024(12) 0.0071(12) -0.0040(12)
C82 0.0176(15) 0.0189(14) 0.0277(15) 0.0046(12) 0.0000(12) -0.0039(12)
C85 0.0180(15) 0.0234(15) 0.0234(15) 0.0043(12) 0.0033(12) -0.0035(12)
C84 0.0192(15) 0.0214(15) 0.0282(16) 0.0050(12) 0.0037(13) -0.0001(12)
C651 0.0266(17) 0.0255(17) 0.0329(17) 0.0010(13) 0.0043(14) 0.0007(13)
F652 0.0360(11) 0.0239(10) 0.0813(15) -0.0006(9) 0.0095(10) 0.0063(8)
F651 0.0547(13) 0.0577(13) 0.0463(12) 0.0103(10) 0.0288(10) 0.0251(10)
F632 0.0282(10) 0.0273(10) 0.0797(14) 0.0044(9) 0.0050(10) -0.0093(8)
F631 0.0353(12) 0.0921(16) 0.0527(13) 0.0195(12) -0.0163(10) -0.0195(11)
C631 0.0253(17) 0.0249(17) 0.0379(18) 0.0002(14) 0.0031(15) 0.0001(13)
C751 0.0292(19) 0.0363(19) 0.0377(19) 0.0034(15) 0.0058(15) -0.0105(15)
F751 0.0652(15) 0.0314(11) 0.0988(17) 0.0242(11) -0.0364(13) -0.0201(10)
C831 0.0274(18) 0.0237(16) 0.042(2) -0.0021(14) -0.0031(15) 0.0016(14)
F832 0.0419(12) 0.0385(11) 0.0759(14) -0.0216(10) -0.0223(11) 0.0207(9)
F831 0.0540(13) 0.0247(10) 0.0557(12) -0.0014(9) -0.0009(10) -0.0140(9)
C851 0.0239(17) 0.0304(17) 0.0300(17) 0.0044(14) 0.0020(14) 0.0009(14)
F852 0.0438(11) 0.0402(10) 0.0282(9) 0.0064(8) -0.0072(8) 0.0110(9)
F851 0.0401(11) 0.0477(11) 0.0277(9) -0.0067(8) 0.0013(8) 0.0106(9)
F853 0.0397(11) 0.0609(13) 0.0371(11) 0.0080(9) -0.0075(9) -0.0257(10)
F833 0.0560(13) 0.0305(10) 0.0402(11) -0.0080(8) 0.0096(9) 0.0043(9)
F633 0.0235(11) 0.0456(12) 0.0966(17) -0.0276(11) 0.0197(11) -0.0072(9)
F653 0.0336(11) 0.0471(11) 0.0519(12) -0.0096(9) -0.0090(9) 0.0184(9)
C91 0.0183(15) 0.0152(14) 0.0279(15) 0.0040(12) 0.0034(12) -0.0020(11)
C92 0.0189(15) 0.0264(16) 0.0301(16) 0.0054(13) 0.0027(13) 0.0007(12)
C93 0.0276(17) 0.0297(17) 0.0313(17) 0.0061(13) 0.0088(14) 0.0007(13)
C96 0.0210(15) 0.0179(14) 0.0298(16) 0.0035(12) 0.0049(13) 0.0001(12)
C221 0.0328(19) 0.0372(18) 0.0345(18) 0.0030(14) 0.0078(15) 0.0113(15)
C223 0.062(3) 0.057(3) 0.061(3) 0.025(2) -0.008(2) -0.004(2)
C222 0.038(2) 0.056(2) 0.052(2) 0.0056(18) 0.0074(18) 0.0070(18)
C261 0.042(2) 0.058(2) 0.0311(18) 0.0035(16) -0.0086(16) -0.0107(18)
C263 0.073(4) 0.159(6) 0.170(6) -0.100(5) -0.013(4) -0.034(4)
C262 0.048(3) 0.084(4) 0.322(10) 0.087(5) -0.035(5) 0.002(3)
C161 0.0229(17) 0.0347(18) 0.0374(18) 0.0000(14) 0.0068(14) 0.0009(14)
C162 0.084(3) 0.054(2) 0.051(2) 0.0080(19) -0.026(2) -0.005(2)
C163 0.038(2) 0.160(5) 0.065(3) 0.019(3) -0.006(2) -0.044(3)
C46 0.065(3) 0.053(2) 0.041(2) -0.0145(18) 0.0102(19) -0.004(2)
C51 0.028(2) 0.119(4) 0.082(3) -0.039(3) -0.007(2) 0.014(2)
C50 0.049(3) 0.077(3) 0.068(3) -0.010(2) 0.006(2) -0.031(2)
C54 0.082(3) 0.072(3) 0.089(3) 0.021(2) 0.056(3) 0.019(3)
C95 0.0238(16) 0.0232(15) 0.0323(17) 0.0039(13) -0.0018(14) -0.0014(13)
C94 0.0370(19) 0.0319(17) 0.0196(15) 0.0051(13) -0.0005(14) -0.0048(14)
C931 0.045(2) 0.068(3) 0.037(2) 0.0088(19) 0.0134(18) 0.011(2)
F931 0.0711(16) 0.0775(15) 0.0343(11) 0.0127(10) 0.0239(11) 0.0120(12)
F932 0.215(4) 0.106(2) 0.203(4) 0.092(3) 0.178(4) 0.109(3)
F933 0.0366(16) 0.470(8) 0.0538(18) -0.065(3) 0.0279(14) -0.053(3)
C951 0.0275(18) 0.049(2) 0.038(2) 0.0095(16) -0.0035(15) -0.0049(17)
F952 0.0309(11) 0.0541(13) 0.0931(17) 0.0224(12) -0.0149(11) -0.0165(10)
F951 0.0273(11) 0.0528(14) 0.117(2) 0.0175(13) -0.0151(12) 0.0063(10)
F753 0.0286(11) 0.0567(12) 0.0515(12) -0.0005(10) -0.0017(9) -0.0168(9)
F752 0.0669(15) 0.0590(13) 0.0607(14) -0.0253(11) 0.0300(12) -0.0376(11)
C731 0.042(2) 0.041(2) 0.038(2) -0.0009(16) 0.0171(17) -0.0109(16)
F731 0.1005(18) 0.0340(12) 0.0527(13) -0.0071(10) 0.0339(12) 0.0002(11)
F733 0.0924(19) 0.0983(19) 0.0327(12) -0.0116(11) -0.0026(13) 0.0217(15)
F732 0.0814(18) 0.0947(19) 0.0889(18) -0.0528(14) 0.0676(15) -0.0485(15)
C86 0.0224(15) 0.0204(15) 0.0243(15) -0.0003(12) 0.0077(12) -0.0009(12)
C47 0.073(3) 0.0318(19) 0.055(2) -0.0070(17) 0.029(2) -0.0059(18)
F953 0.0371(13) 0.227(3) 0.0310(13) 0.0061(16) -0.0106(11) -0.0101(17)
C53 0.057(5) 0.074(9) 0.024(4) 0.008(4) -0.007(3) -0.012(5)
C55 0.095(15) 0.023(4) 0.037(6) -0.006(4) 0.014(8) -0.020(5)
C57 0.065(8) 0.18(3) 0.074(12) 0.102(17) 0.014(8) 0.024(11)
C58 0.075(11) 0.063(6) 0.083(11) -0.010(6) 0.031(10) -0.040(6)

loop_
_atom_type_symbol
_atom_type_description
_atom_type_scat_dispersion_real
_atom_type_scat_dispersion_imag
_atom_type_scat_source
C C 0.0033 0.0016 'International Tables Vol C Tables 4.2.6.8 and 6.1.1.4'
H H 0.0000 0.0000 'International Tables Vol C Tables 4.2.6.8 and 6.1.1.4'
B B 0.0013 0.0007 'International Tables Vol C Tables 4.2.6.8 and 6.1.1.4'
N N 0.0061 0.0033 'International Tables Vol C Tables 4.2.6.8 and 6.1.1.4'
F F 0.0171 0.0103 'International Tables Vol C Tables 4.2.6.8 and 6.1.1.4'
Ni Ni 0.3393 1.1124 'International Tables Vol C Tables 4.2.6.8 and 6.1.1.4'

loop_
_geom_angle_atom_site_label_1
_geom_angle_atom_site_label_2
_geom_angle_atom_site_label_3
_geom_angle
C43 Ni1 C42 93.08(13)
C43 Ni1 C41 92.44(12)
C42 Ni1 C41 125.57(12)
C43 Ni1 C1 133.56(12)
C42 Ni1 C1 107.09(12)
C41 Ni1 C1 107.38(12)
N1 C1 N2 102.3(2)
N1 C1 Ni1 128.41(19)
N2 C1 Ni1 128.5(2)
C3 C2 N1 106.2(3)
C2 C3 N2 106.9(3)
C13 C14 C15 120.9(3)
C14 C15 C16 120.6(3)
C14 C13 C12 121.0(3)
C16 C11 C12 123.3(3)
C16 C11 N1 118.0(2)
C12 C11 N1 118.5(2)
C13 C12 C11 117.1(3)
C13 C12 C121 121.1(3)
C11 C12 C121 121.8(3)
C12 C121 C122 112.7(3)
C12 C121 C123 110.5(3)
C122 C121 C123 110.6(3)
N42 C42 Ni1 169.4(3)
N41 C41 Ni1 169.0(3)
C41 N41 C44 174.1(3)
C42 N42 C52 173.0(3)
C55 C52 C57 65.9(17)
C55 C52 N42 111.6(4)
C57 C52 N42 110.0(5)
C55 C52 C54 123.4(9)
C57 C52 C54 131.4(11)
N42 C52 C54 108.4(3)
C55 C52 C53 109.0(10)
C57 C52 C53 44.5(10)
N42 C52 C53 104.1(4)
C54 C52 C53 97.9(6)
C55 C52 C58 37.5(5)
C57 C52 C58 103.2(16)
N42 C52 C58 103.1(6)
C54 C52 C58 95.8(7)
C53 C52 C58 143.7(10)
N41 C44 C45 107.9(3)
N41 C44 C47 107.1(2)
C45 C44 C47 112.8(3)
N41 C44 C46 107.1(3)
C45 C44 C46 111.0(3)
C47 C44 C46 110.7(3)
C1 N2 C3 111.9(2)
C1 N2 C21 127.2(2)
C3 N2 C21 120.8(2)
C1 N1 C2 112.8(2)
C1 N1 C11 126.1(2)
C2 N1 C11 121.2(2)
C15 C16 C11 117.2(3)
C15 C16 C161 121.0(3)
C11 C16 C161 121.7(3)
C24 C23 C22 120.5(3)
C25 C26 C21 117.0(3)
C25 C26 C261 121.1(3)
C21 C26 C261 121.9(3)
C24 C25 C26 121.2(3)
C22 C21 C26 123.4(3)
C22 C21 N2 118.2(2)
C26 C21 N2 118.2(3)
C25 C24 C23 121.1(3)
C23 C22 C21 116.8(3)
C23 C22 C221 120.6(3)
C21 C22 C221 122.6(3)
N43 C43 Ni1 176.2(3)
C43 N43 C48 175.8(3)
N43 C48 C50 107.3(3)
N43 C48 C49 107.8(3)
C50 C48 C49 111.2(3)
N43 C48 C51 107.0(3)
C50 C48 C51 112.6(3)
C49 C48 C51 110.8(3)
C91 B1 C81 113.1(2)
C91 B1 C61 105.3(2)
C81 B1 C61 111.5(2)
C91 B1 C71 112.5(2)
C81 B1 C71 103.4(2)
C61 B1 C71 111.3(2)
C64 C65 C66 120.4(2)
C64 C65 C651 121.4(2)
C66 C65 C651 118.2(2)
C62 C63 C64 121.1(3)
C62 C63 C631 118.9(2)
C64 C63 C631 119.9(2)
C63 C62 C61 122.2(3)
C66 C61 C62 115.5(2)
C66 C61 B1 121.7(2)
C62 C61 B1 122.7(2)
C65 C66 C61 122.5(3)
C63 C64 C65 118.2(2)
C73 C72 C71 122.7(3)
C72 C71 C76 115.3(3)
C72 C71 B1 123.7(2)
C76 C71 B1 120.7(2)
C76 C75 C74 120.3(3)
C76 C75 C751 120.7(3)
C74 C75 C751 118.9(3)
C73 C74 C75 118.2(3)
C74 C73 C72 120.9(3)
C74 C73 C731 120.2(3)
C72 C73 C731 118.9(3)
C75 C76 C71 122.6(3)
C84 C83 C82 121.0(3)
C84 C83 C831 119.8(2)
C82 C83 C831 119.2(2)
C82 C81 C86 115.8(2)
C82 C81 B1 123.3(2)
C86 C81 B1 120.6(2)
C81 C82 C83 122.1(3)
C86 C85 C84 121.3(3)
C86 C85 C851 119.0(2)
C84 C85 C851 119.7(3)
C85 C84 C83 117.3(3)
F652 C651 F651 106.2(2)
F652 C651 F653 106.5(2)
F651 C651 F653 105.4(2)
F652 C651 C65 113.3(2)
F651 C651 C65 112.5(2)
F653 C651 C65 112.5(2)
F633 C631 F632 107.2(2)
F633 C631 F631 105.2(3)
F632 C631 F631 105.1(2)
F633 C631 C63 113.1(2)
F632 C631 C63 113.9(2)
F631 C631 C63 111.7(2)
F751 C751 F752 108.1(3)
F751 C751 F753 104.8(2)
F752 C751 F753 105.1(2)
F751 C751 C75 112.9(3)
F752 C751 C75 113.4(2)
F753 C751 C75 111.9(3)
F832 C831 F833 106.9(3)
F832 C831 F831 106.2(2)
F833 C831 F831 105.7(2)
F832 C831 C83 113.7(2)
F833 C831 C83 112.1(2)
F831 C831 C83 111.6(3)
F852 C851 F853 106.4(2)
F852 C851 F851 105.9(2)
F853 C851 F851 105.7(2)
F852 C851 C85 113.2(2)
F853 C851 C85 112.4(2)
F851 C851 C85 112.7(2)
C96 C91 C92 115.6(3)
C96 C91 B1 123.1(2)
C92 C91 B1 121.1(2)
C93 C92 C91 122.3(3)
C94 C93 C92 120.6(3)
C94 C93 C931 119.6(3)
C92 C93 C931 119.7(3)
C95 C96 C91 122.4(3)
C22 C221 C223 111.8(3)
C22 C221 C222 112.5(3)
C223 C221 C222 110.8(3)
C262 C261 C263 108.8(4)
C262 C261 C26 110.3(3)
C263 C261 C26 113.0(4)
C163 C161 C16 112.0(3)
C163 C161 C162 110.9(3)
C16 C161 C162 111.1(3)
C94 C95 C96 120.3(3)
C94 C95 C951 121.4(3)
C96 C95 C951 118.3(3)
C95 C94 C93 118.7(3)
F933 C931 F932 105.7(4)
F933 C931 F931 104.6(3)
F932 C931 F931 103.6(3)
F933 C931 C93 114.8(3)
F932 C931 C93 112.5(3)
F931 C931 C93 114.6(3)
F952 C951 F953 106.8(3)
F952 C951 F951 104.2(3)
F953 C951 F951 106.1(3)
F952 C951 C95 113.4(3)
F953 C951 C95 113.1(3)
F951 C951 C95 112.6(3)
F732 C731 F731 106.1(3)
F732 C731 F733 106.7(3)
F731 C731 F733 104.7(3)
F732 C731 C73 114.3(3)
F731 C731 C73 112.3(3)
F733 C731 C73 112.0(3)
C85 C86 C81 122.5(3)
C57 C53 C52 60.2(6)
C58 C55 C52 85.0(11)
C58 C55 C57 142.3(14)
C52 C55 C57 57.8(10)
C53 C57 C52 75.3(11)
C53 C57 C55 129.4(12)
C52 C57 C55 56.2(8)
C55 C58 C52 57.5(8)

loop_
_geom_bond_atom_site_label_1
_geom_bond_atom_site_label_2
_geom_bond_distance
Ni1 C43 1.908(3)
Ni1 C42 1.920(3)
Ni1 C41 1.921(3)
Ni1 C1 1.990(3)
C1 N1 1.364(3)
C1 N2 1.368(3)
C2 C3 1.344(4)
C2 N1 1.374(3)
C3 N2 1.379(4)
C14 C13 1.373(5)
C14 C15 1.381(5)
C15 C16 1.387(4)
C13 C12 1.385(4)
C11 C16 1.395(4)
C11 C12 1.395(4)
C11 N1 1.443(3)
C12 C121 1.525(4)
C121 C122 1.526(4)
C121 C123 1.535(4)
C42 N42 1.150(4)
C41 N41 1.160(4)
N41 C44 1.463(4)
N42 C52 1.465(4)
C52 C55 1.419(8)
C52 C57 1.444(10)
C52 C54 1.490(5)
C52 C53 1.609(8)
C52 C58 1.675(15)
C44 C45 1.513(5)
C44 C47 1.515(4)
C44 C46 1.519(5)
N2 C21 1.447(4)
C16 C161 1.523(4)
C23 C24 1.388(5)
C23 C22 1.398(4)
C26 C25 1.389(5)
C26 C21 1.401(4)
C26 C261 1.511(5)
C25 C24 1.366(5)
C21 C22 1.399(4)
C22 C221 1.515(4)
C43 N43 1.165(4)
N43 C48 1.457(4)
C48 C50 1.515(5)
C48 C49 1.525(5)
C48 C51 1.526(5)
B1 C91 1.636(4)
B1 C81 1.638(4)
B1 C61 1.645(4)
B1 C71 1.646(4)
C65 C64 1.389(4)
C65 C66 1.394(4)
C65 C651 1.493(4)
C63 C62 1.383(4)
C63 C64 1.388(4)
C63 C631 1.494(4)
C62 C61 1.407(4)
C61 C66 1.401(4)
C72 C73 1.385(4)
C72 C71 1.393(4)
C71 C76 1.408(4)
C75 C76 1.385(4)
C75 C74 1.392(4)
C75 C751 1.492(4)
C74 C73 1.382(4)
C73 C731 1.494(4)
C83 C84 1.393(4)
C83 C82 1.398(4)
C83 C831 1.495(4)
C81 C82 1.389(4)
C81 C86 1.398(4)
C85 C86 1.383(4)
C85 C84 1.384(4)
C85 C851 1.495(4)
C651 F652 1.331(3)
C651 F651 1.336(3)
C651 F653 1.341(3)
F632 C631 1.329(3)
F631 C631 1.338(3)
C631 F633 1.328(3)
C751 F751 1.328(3)
C751 F752 1.337(4)
C751 F753 1.346(4)
C831 F832 1.328(3)
C831 F833 1.342(3)
C831 F831 1.351(3)
C851 F852 1.340(3)
C851 F853 1.342(3)
C851 F851 1.347(3)
C91 C96 1.399(4)
C91 C92 1.401(4)
C92 C93 1.389(4)
C93 C94 1.388(4)
C93 C931 1.481(5)
C96 C95 1.398(4)
C221 C223 1.529(4)
C221 C222 1.529(5)
C261 C262 1.502(6)
C261 C263 1.503(5)
C161 C163 1.519(5)
C161 C162 1.524(5)
C95 C94 1.378(4)
C95 C951 1.486(4)
C931 F933 1.280(5)
C931 F932 1.301(5)
C931 F931 1.309(4)
C951 F952 1.322(4)
C951 F953 1.324(4)
C951 F951 1.335(4)
C731 F732 1.313(4)
C731 F731 1.328(4)
C731 F733 1.337(4)
C53 C57 1.17(3)
C55 C58 1.023(12)
C55 C57 1.56(3)
